data_2009130
loop_
_publ_author_name
'Bataille, Thierry'
'Lou\"er, Daniel'

_publ_section_title
;
 Yttrium sodium oxalate tetrahydrate, [Y(H~2~
 O)]Na(C~2~O~4~)~2~^.^3H~2~O
;
_journal_issue 11
_journal_name_full 'Acta Crystallographica Section C'
_journal_page_first 1760
_journal_page_last 1762
_journal_paper_doi 10.1107/S0108270199009683
_journal_volume 55
_journal_year 1999
_chemical_formula_iupac '[Y( H2 O)] Na (C2 O4)2, 3H2 O'
_chemical_formula_moiety 'Y1 Na1 (C2 O4)2, 4H2 O'
_chemical_formula_sum 'C4 H8 Na O12 Y'
_chemical_formula_weight 360.005
_chemical_name_common 'yttrium sodium oxalate tetrahydrate'
_chemical_name_systematic
;
 ?
;
_space_group_IT_number 7
_symmetry_cell_setting monoclinic
_symmetry_space_group_name_Hall 'P -2yc'
_symmetry_space_group_name_H-M 'P 1 c 1'
_cell_angle_alpha 90.00
_cell_angle_beta 102.848(9)
_cell_angle_gamma 90.00
_cell_formula_units_Z 4
_cell_length_a 8.623(2)
_cell_length_b 8.6310(8)
_cell_length_c 14.896(3)
_cell_measurement_reflns_used 25
_cell_measurement_temperature 293(2)
_cell_measurement_theta_max 11.484
_cell_measurement_theta_min 6.069
_cell_volume 1080.9(3)
_computing_cell_refinement 'CAD-4 Software'
_computing_data_collection 'CAD-4 Software (Enraf-Nonius, 1989)'
_computing_data_reduction 'MolEN (Fair, 1990)'
_computing_molecular_graphics 'ORTEP-3 (Farrugia, 1997)'
_computing_publication_material SHELXL97
_computing_structure_refinement 'SHELXL97 (Sheldrick, 1997)'
_computing_structure_solution 'SHELXS97 (Sheldrick, 1990)'
_diffrn_ambient_temperature 293(2)
_diffrn_measured_fraction_theta_full 1.000
_diffrn_measured_fraction_theta_max 1.000
_diffrn_measurement_device_type 'Enraf-Nonius CAD-4'
_diffrn_measurement_method \q/2\q
_diffrn_radiation_monochromator graphite
_diffrn_radiation_source 'fine-focus sealed tube'
_diffrn_radiation_type MoK\a
_diffrn_radiation_wavelength 0.71073
_diffrn_reflns_av_R_equivalents 0.0000
_diffrn_reflns_av_sigmaI/netI 0.0958
_diffrn_reflns_limit_h_max 13
_diffrn_reflns_limit_h_min 0
_diffrn_reflns_limit_k_max 13
_diffrn_reflns_limit_k_min 0
_diffrn_reflns_limit_l_max 23
_diffrn_reflns_limit_l_min -24
_diffrn_reflns_number 4983
_diffrn_reflns_theta_full 34.93
_diffrn_reflns_theta_max 34.93
_diffrn_reflns_theta_min 2.36
_diffrn_standards_decay_% 0.7
_diffrn_standards_interval_count 250
_diffrn_standards_interval_time 60
_diffrn_standards_number 3
_exptl_absorpt_coefficient_mu 5.498
_exptl_absorpt_correction_T_max 0.662
_exptl_absorpt_correction_T_min 0.555
_exptl_absorpt_correction_type '\y scan'
_exptl_absorpt_process_details '(North et al., 1968)'
_exptl_crystal_colour colourless
_exptl_crystal_density_diffrn 2.212
_exptl_crystal_density_method 'not measured'
_exptl_crystal_description Plate
_exptl_crystal_F_000 712
_exptl_crystal_size_max 0.200
_exptl_crystal_size_mid 0.125
_exptl_crystal_size_min 0.075
_refine_diff_density_max 1.27
_refine_diff_density_min -0.97
_refine_ls_abs_structure_details 'Flack (1983)'
_refine_ls_abs_structure_Flack 0.071(7)
_refine_ls_extinction_coef 0.0008(5)
_refine_ls_extinction_method SHELXL97
_refine_ls_goodness_of_fit_ref 1.011
_refine_ls_hydrogen_treatment refxyz
_refine_ls_matrix_type full
_refine_ls_number_parameters 374
_refine_ls_number_reflns 4983
_refine_ls_number_restraints 30
_refine_ls_restrained_S_all 1.008
_refine_ls_R_factor_all 0.115
_refine_ls_R_factor_gt 0.042
_refine_ls_shift/su_max 0.015
_refine_ls_shift/su_mean 0.001
_refine_ls_structure_factor_coef Fsqd
_refine_ls_weighting_details 'w = 1/[\s^2^(Fo^2^)+(0.0464P)^2^] where P = (Fo^2^+2Fc^2^)/3'
_refine_ls_weighting_scheme calc
_refine_ls_wR_factor_ref 0.096
_reflns_number_gt 3204
_reflns_number_total 4983
_reflns_threshold_expression I>2\s(I)
_cod_data_source_file gs1049.cif
_cod_data_source_block I
_cod_depositor_comments
;
The following automatic conversions were performed:

'_refine_ls_weighting_scheme' value 'calc w =
1/[\s^2^(Fo^2^)+(0.0464P)^2^] where P = (Fo^2^+2Fc^2^)/3' was changed
to 'calc'. New tag '_refine_ls_weighting_details' was created. The
value of the new tag was set to 'w = 1/[\s^2^(Fo^2^)+(0.0464P)^2^]
where P = (Fo^2^+2Fc^2^)/3'.

Automatic conversion script
Id: cif_fix_values 3143 2015-03-26 13:38:13Z robertas 
;
_cod_original_cell_volume 1080.9(4)
_cod_original_sg_symbol_H-M 'P c'
_cod_original_formula_sum 'C4 H8 Na1 O12 Y1'
_cod_database_code 2009130

loop_
_symmetry_equiv_pos_as_xyz
'x, y, z'
'x, -y, z+1/2'

loop_
_atom_site_label
_atom_site_fract_x
_atom_site_fract_y
_atom_site_fract_z
_atom_site_U_iso_or_equiv
_atom_site_adp_type
_atom_site_calc_flag
_atom_site_refinement_flags
_atom_site_occupancy
_atom_site_disorder_assembly
_atom_site_disorder_group
_atom_site_type_symbol
Y1 .66085(4) .40464(7) .23388(3) .01193(18) Uani d . 1 . . Y
Y2 .19055(4) .90541(7) .30436(3) .01216(18) Uani d . 1 . . Y
Na1 .9954(5) .6854(4) .0197(2) .0494(9) Uani d D 1 . . Na
Na2 .3028(3) .3747(3) .01884(19) .0309(6) Uani d D 1 . . Na
OW1 .2543(9) .0964(6) -.0248(4) .0245(17) Uani d D 1 . . O
OW2 .5994(8) .4071(5) .0639(4) .0163(13) Uani d D 1 . . O
OW3 .2690(7) .6551(6) .0006(4) .0396(13) Uani d D 1 . . O
OW4 .9853(7) .9696(7) .0270(3) .0348(12) Uani d D 1 . . O
OW5 .7081(7) .6971(6) .0133(3) .0330(11) Uani d D 1 . . O
OW6 .0305(7) .4033(7) .0372(4) .0421(13) Uani d D 1 . . O
OW7 .5389(7) .9532(6) .0816(3) .0304(11) Uani d D 1 . . O
OW8 .7004(6) .1634(6) -.0431(3) .0298(11) Uani d D 1 . . O
O11 .4153(5) .2815(5) .1747(3) .0209(9) Uani d . 1 . . O
O12 .2352(5) .1100(5) .2026(3) .0205(9) Uani d . 1 . . O
C1 .3688(8) .1792(7) .2219(4) .0170(12) Uani d . 1 . . C
O21 .6152(5) .1963(5) .3298(3) .0178(8) Uani d . 1 . . O
O22 .4376(5) -.0296(5) -.1396(3) .0207(9) Uani d . 1 . . O
C2 .4841(8) .1314(7) .3118(4) .0163(12) Uani d . 1 . . C
O31 .0679(5) .6981(5) .2004(3) .0185(9) Uani d . 1 . . O
O32 .8802(5) .5165(5) .1805(3) .0213(9) Uani d . 1 . . O
C3 .9582(7) .6263(6) .2235(4) .0140(11) Uani d . 1 . . C
O41 .9961(5) .7745(5) .3625(3) .0221(9) Uani d . 1 . . O
O42 .7834(5) .6203(5) .3277(3) .0217(10) Uani d . 1 . . O
C4 .9102(8) .6782(7) .3125(4) .0164(13) Uani d . 1 . . C
O51 .7661(5) .1780(4) .1794(3) .0184(9) Uani d . 1 . . O
O52 .9456(6) -.0119(5) .2110(3) .0208(10) Uani d . 1 . . O
C5 .8865(8) .1160(7) .2282(4) .0156(11) Uani d . 1 . . C
O61 .9087(5) .3184(5) .3394(3) .0185(9) Uani d . 1 . . O
O62 .0984(5) .1380(5) .3596(3) .0229(10) Uani d . 1 . . O
C6 .9714(7) .1996(7) .3165(4) .0136(11) Uani d . 1 . . C
O71 .3679(6) -.1803(5) .2090(3) .0220(9) Uani d . 1 . . O
O72 .5101(6) .6229(5) .1752(3) .0220(10) Uani d . 1 . . O
C7 .4339(7) .6896(7) .2255(4) .0160(12) Uani d . 1 . . C
O81 .3348(6) .6766(5) .3630(3) .0200(9) Uani d . 1 . . O
O82 .4955(6) .4875(5) .3352(3) .0201(9) Uani d . 1 . . O
C8 .4201(7) .6107(7) .3162(4) .0161(11) Uani d . 1 . . C
H11 .350(5) .038(8) -.002(5) .038 Uiso d D 1 . . H
H12 .180(6) .071(8) .013(4) .038 Uiso d D 1 . . H
H21 .626(8) .322(4) .030(4) .024 Uiso d D 1 . . H
H22 .634(8) .502(3) .042(4) .024 Uiso d D 1 . . H
H31 .246(3) .699(9) -.060(2) .060 Uiso d D 1 . . H
H32 .345(8) .723(8) .038(4) .060 Uiso d D 1 . . H
H41 .898(7) 1.024(9) -.011(4) .053 Uiso d D 1 . . H
H42 .969(9) .966(10) .088(2) .053 Uiso d D 1 . . H
H51 .649(8) .763(8) .046(4) .050 Uiso d D 1 . . H
H52 .683(3) .734(8) -.0494(18) .050 Uiso d D 1 . . H
H61 -.009(3) .314(5) .001(4) .063 Uiso d D 1 . . H
H62 .053(3) .373(8) .1006(15) .063 Uiso d D 1 . . H
H71 .540(9) .883(7) .132(3) .047 Uiso d D 1 . . H
H72 .614(8) 1.034(6) .104(4) .047 Uiso d D 1 . . H
H81 .725(9) .230(7) -.090(3) .045 Uiso d D 1 . . H
H82 .626(8) .088(7) -.074(4) .045 Uiso d D 1 . . H

loop_
_atom_site_aniso_label
_atom_site_aniso_U_11
_atom_site_aniso_U_22
_atom_site_aniso_U_33
_atom_site_aniso_U_12
_atom_site_aniso_U_13
_atom_site_aniso_U_23
Y1 .0109(5) .0101(4) .0151(4) .0001(3) .0035(3) -.0005(3)
Y2 .0108(5) .0104(4) .0154(4) -.0001(3) .0031(3) .0008(3)
Na1 .050(2) .054(2) .0417(18) .0213(18) .0042(16) -.0042(17)
Na2 .0346(16) .0313(15) .0260(13) .0067(12) .0046(12) -.0007(11)
OW1 .028(4) .028(4) .019(3) .001(2) .008(3) .000(2)
OW2 .016(3) .014(3) .019(3) .000(2) .003(3) .0018(18)
OW3 .053(4) .034(3) .030(3) -.002(3) .004(3) .005(2)
OW4 .037(3) .046(3) .023(2) .004(3) .012(2) .002(2)
OW5 .044(3) .035(3) .022(2) .007(2) .009(2) .007(2)
OW6 .046(3) .051(3) .030(3) -.009(3) .010(2) -.007(3)
OW7 .039(3) .028(2) .026(2) -.005(2) .010(2) .0019(19)
OW8 .027(3) .040(3) .022(2) -.006(2) .007(2) .002(2)
O11 .022(2) .0165(19) .022(2) -.0015(18) -.0001(18) .0084(17)
O12 .0158(19) .022(2) .022(2) -.0063(18) .0015(16) .0001(18)
C1 .022(3) .012(3) .018(3) .001(2) .006(2) -.001(2)
O21 .0126(19) .020(2) .019(2) -.0034(17) .0000(16) .0000(17)
O22 .018(2) .022(2) .021(2) .0096(19) .0031(18) -.0076(18)
C2 .014(3) .012(3) .022(3) -.001(2) .003(2) .001(2)
O31 .018(2) .020(2) .020(2) -.0053(17) .0104(17) -.0051(17)
O32 .020(2) .024(2) .019(2) -.0103(19) .0047(18) -.0079(18)
C3 .019(3) .008(3) .015(3) .003(2) .004(2) -.0005(18)
O41 .025(2) .024(2) .018(2) -.0095(19) .0054(18) -.0096(18)
O42 .022(2) .021(2) .025(2) -.0054(17) .0116(18) -.0062(17)
C4 .014(3) .017(3) .021(3) -.001(2) .010(2) .003(2)
O51 .018(2) .016(2) .018(2) .0064(17) -.0029(17) -.0031(15)
O52 .024(2) .0128(19) .025(2) .0063(18) .0034(19) -.0022(17)
C5 .018(3) .016(3) .014(2) .000(2) .005(2) -.001(2)
O61 .018(2) .019(2) .018(2) -.0039(17) .0013(17) -.0050(16)
O62 .021(2) .020(2) .025(2) .0072(18) -.0002(19) -.0045(17)
C6 .020(3) .010(2) .010(2) .002(2) .003(2) .000(2)
O71 .026(2) .017(2) .025(2) .0040(19) .010(2) .0037(18)
O72 .027(2) .020(2) .022(2) .0089(18) .0115(19) .0042(16)
C7 .017(3) .016(3) .015(3) .003(2) .003(2) .000(2)
O81 .027(2) .017(2) .019(2) .0061(17) .0127(19) .0035(16)
O82 .022(2) .016(2) .023(2) .0068(18) .0062(19) .0054(18)
C8 .013(2) .015(3) .020(3) .001(2) .004(2) .002(2)

loop_
_atom_type_symbol
_atom_type_description
_atom_type_scat_dispersion_real
_atom_type_scat_dispersion_imag
_atom_type_scat_source
Y Y -2.7962 3.5667 'International Tables Vol C Tables 4.2.6.8 and 6.1.1.4'
Na Na 0.0362 0.0249 'International Tables Vol C Tables 4.2.6.8 and 6.1.1.4'
O O 0.0106 0.0060 'International Tables Vol C Tables 4.2.6.8 and 6.1.1.4'
C C 0.0033 0.0016 'International Tables Vol C Tables 4.2.6.8 and 6.1.1.4'
H H 0.0000 0.0000 'International Tables Vol C Tables 4.2.6.8 and 6.1.1.4'

loop_
_geom_angle_atom_site_label_1
_geom_angle_atom_site_label_2
_geom_angle_atom_site_label_3
_geom_angle_site_symmetry_1
_geom_angle_site_symmetry_3
_geom_angle
_geom_angle_publ_flag
O72 Y1 O11 . . 81.10(15) no
O72 Y1 O51 . . 139.20(15) no
O11 Y1 O51 . . 83.15(15) no
O72 Y1 O21 . . 132.67(15) no
O11 Y1 O21 . . 68.26(14) no
O51 Y1 O21 . . 73.14(15) no
O72 Y1 O82 . . 68.76(15) no
O11 Y1 O82 . . 76.12(16) no
O51 Y1 O82 . . 141.73(15) no
O21 Y1 O82 . . 69.40(14) no
O72 Y1 O32 . . 88.06(16) no
O11 Y1 O32 . . 139.68(15) no
O51 Y1 O32 . . 80.18(15) no
O21 Y1 O32 . . 138.27(15) no
O82 Y1 O32 . . 134.94(15) no
O72 Y1 O42 . . 74.47(16) no
O11 Y1 O42 . . 143.28(16) no
O51 Y1 O42 . . 132.76(15) no
O21 Y1 O42 . . 110.05(15) no
O82 Y1 O42 . . 69.70(15) no
O32 Y1 O42 . . 67.00(14) no
O72 Y1 O61 . . 144.01(15) no
O11 Y1 O61 . . 132.85(14) no
O51 Y1 O61 . . 68.09(14) no
O21 Y1 O61 . . 68.02(14) no
O82 Y1 O61 . . 103.90(15) no
O32 Y1 O61 . . 72.51(15) no
O42 Y1 O61 . . 70.13(15) no
O72 Y1 OW2 . . 68.66(16) no
O11 Y1 OW2 . . 69.55(18) no
O51 Y1 OW2 . . 70.58(15) no
O21 Y1 OW2 . . 126.51(15) no
O82 Y1 OW2 . . 128.27(18) no
O32 Y1 OW2 . . 70.32(18) no
O42 Y1 OW2 . . 123.43(16) no
O61 Y1 OW2 . . 127.84(18) no
O72 Y1 Na2 . . 58.63(12) no
O11 Y1 Na2 . . 35.78(11) no
O51 Y1 Na2 . . 87.59(11) no
O21 Y1 Na2 . . 103.55(11) no
O82 Y1 Na2 . . 93.62(12) no
O32 Y1 Na2 . . 106.80(12) no
O42 Y1 Na2 . . 133.05(12) no
O61 Y1 Na2 . . 155.55(10) no
OW2 Y1 Na2 . . 38.25(16) no
O41 Y2 O22 1_455 2_565 138.69(15) no
O41 Y2 O52 1_455 1_465 75.15(16) no
O22 Y2 O52 2_565 1_465 133.39(16) no
O41 Y2 O62 1_455 1_565 87.57(16) no
O22 Y2 O62 2_565 1_565 80.73(16) no
O52 Y2 O62 1_465 1_565 67.94(15) no
O41 Y2 O81 1_455 . 79.83(16) no
O22 Y2 O81 2_565 . 83.74(15) no
O52 Y2 O81 1_465 . 141.92(16) no
O62 Y2 O81 1_565 . 139.34(15) no
O41 Y2 O12 1_455 1_565 144.37(16) no
O22 Y2 O12 2_565 1_565 68.47(14) no
O52 Y2 O12 1_465 1_565 69.91(15) no
O62 Y2 O12 1_565 1_565 73.22(16) no
O81 Y2 O12 . 1_565 133.67(15) no
O41 Y2 O71 1_455 1_565 131.81(15) no
O22 Y2 O71 2_565 1_565 73.07(16) no
O52 Y2 O71 1_465 1_565 110.18(16) no
O62 Y2 O71 1_565 1_565 139.93(16) no
O81 Y2 O71 . 1_565 67.53(14) no
O12 Y2 O71 1_565 1_565 69.22(15) no
O41 Y2 O31 1_455 . 68.72(14) no
O22 Y2 O31 2_565 . 141.56(16) no
O52 Y2 O31 1_465 . 69.21(15) no
O62 Y2 O31 1_565 . 135.00(16) no
O81 Y2 O31 . . 75.18(15) no
O12 Y2 O31 1_565 . 104.13(15) no
O71 Y2 O31 1_565 . 69.27(15) no
O41 Y2 OW1 1_455 2_565 68.37(19) no
O22 Y2 OW1 2_565 2_565 70.38(19) no
O52 Y2 OW1 1_465 2_565 124.7(2) no
O62 Y2 OW1 1_565 2_565 70.42(17) no
O81 Y2 OW1 . 2_565 68.99(17) no
O12 Y2 OW1 1_565 2_565 128.25(17) no
O71 Y2 OW1 1_565 2_565 125.1(2) no
O31 Y2 OW1 . 2_565 127.62(16) no
O41 Y2 Na2 1_455 2_565 58.17(12) no
O22 Y2 Na2 2_565 2_565 87.28(11) no
O52 Y2 Na2 1_465 2_565 133.30(13) no
O62 Y2 Na2 1_565 2_565 106.15(12) no
O81 Y2 Na2 . 2_565 35.50(11) no
O12 Y2 Na2 1_565 2_565 155.64(11) no
O71 Y2 Na2 1_565 2_565 102.37(11) no
O31 Y2 Na2 . 2_565 93.33(11) no
OW1 Y2 Na2 2_565 2_565 37.64(13) no
OW3 Na1 OW4 1_655 . 99.0(2) no
OW3 Na1 OW6 1_655 1_655 78.9(2) no
OW4 Na1 OW6 . 1_655 171.0(2) no
OW3 Na1 OW5 1_655 . 170.5(2) no
OW4 Na1 OW5 . . 85.1(2) no
OW6 Na1 OW5 1_655 . 98.3(2) no
OW3 Na1 O61 1_655 2_564 86.7(2) no
OW4 Na1 O61 . 2_564 93.04(19) no
OW6 Na1 O61 1_655 2_564 95.6(2) no
OW5 Na1 O61 . 2_564 84.55(18) no
OW3 Na1 O31 1_655 1_655 96.2(2) no
OW4 Na1 O31 . 1_655 85.14(18) no
OW6 Na1 O31 1_655 1_655 86.40(19) no
OW5 Na1 O31 . 1_655 92.65(19) no
O61 Na1 O31 2_564 1_655 176.8(2) no
OW3 Na1 Na2 1_655 1_655 39.57(14) no
OW4 Na1 Na2 . 1_655 137.9(2) no
OW6 Na1 Na2 1_655 1_655 39.37(16) no
OW5 Na1 Na2 . 1_655 137.0(2) no
O61 Na1 Na2 2_564 1_655 91.63(14) no
O31 Na1 Na2 1_655 1_655 91.49(14) no
OW6 Na2 O81 . 2_564 116.2(2) no
OW6 Na2 OW3 . . 79.5(2) no
O81 Na2 OW3 2_564 . 96.31(19) no
OW6 Na2 O11 . . 96.6(2) no
O81 Na2 O11 2_564 . 137.7(2) no
OW3 Na2 O11 . . 116.3(2) no
OW6 Na2 OW1 . . 91.0(2) no
O81 Na2 OW1 2_564 . 68.01(18) no
OW3 Na2 OW1 . . 156.0(2) no
O11 Na2 OW1 . . 86.5(2) no
OW6 Na2 OW2 . . 155.3(2) no
O81 Na2 OW2 2_564 . 87.1(2) no
OW3 Na2 OW2 . . 90.5(2) no
O11 Na2 OW2 . . 67.52(18) no
OW1 Na2 OW2 . . 106.2(2) no
OW6 Na2 Na1 . 1_455 39.84(16) no
O81 Na2 Na1 2_564 1_455 111.14(15) no
OW3 Na2 Na1 . 1_455 39.68(17) no
O11 Na2 Na1 . 1_455 111.18(15) no
OW1 Na2 Na1 . 1_455 127.4(2) no
OW2 Na2 Na1 . 1_455 126.47(16) no
OW6 Na2 Y1 . . 120.24(16) no
O81 Na2 Y1 2_564 . 123.56(15) no
OW3 Na2 Y1 . . 94.47(16) no
O11 Na2 Y1 . . 34.32(11) no
OW1 Na2 Y1 . . 109.33(18) no
OW2 Na2 Y1 . . 37.50(14) no
Na1 Na2 Y1 1_455 . 112.05(9) no
OW6 Na2 Y2 . 2_564 94.82(15) no
O81 Na2 Y2 2_564 2_564 34.76(10) no
OW3 Na2 Y2 . 2_564 120.93(16) no
O11 Na2 Y2 . 2_564 122.75(14) no
OW1 Na2 Y2 . 2_564 37.32(15) no
OW2 Na2 Y2 . 2_564 109.63(16) no
Na1 Na2 Y2 1_455 2_564 113.06(9) no
Y1 Na2 Y2 . 2_564 134.89(8) no
Y2 OW1 Na2 2_564 . 105.0(2) no
Y2 OW1 H11 2_564 . 110(4) no
Na2 OW1 H11 . . 109(5) no
Y2 OW1 H12 2_564 . 125(5) no
Na2 OW1 H12 . . 99(5) no
H11 OW1 H12 . . 107(3) no
Y1 OW2 Na2 . . 104.3(2) no
Y1 OW2 H21 . . 121(4) no
Na2 OW2 H21 . . 97(4) no
Y1 OW2 H22 . . 110(4) no
Na2 OW2 H22 . . 113(4) no
H21 OW2 H22 . . 110(3) no
Na2 OW3 Na1 . 1_455 100.8(2) no
Na2 OW3 H31 . . 119(5) no
Na1 OW3 H31 1_455 . 93.9(15) no
Na2 OW3 H32 . . 119(5) no
Na1 OW3 H32 1_455 . 115(6) no
H31 OW3 H32 . . 107(3) no
Na1 OW4 H41 . . 119(6) no
Na1 OW4 H42 . . 91(5) no
H41 OW4 H42 . . 109(3) no
Na1 OW5 H51 . . 130(5) no
Na1 OW5 H52 . . 93.4(14) no
H51 OW5 H52 . . 105(3) no
Na2 OW6 Na1 . 1_455 100.8(2) no
Na2 OW6 H61 . . 95.1(15) no
Na1 OW6 H61 1_455 . 135(4) no
Na2 OW6 H62 . . 95.2(15) no
Na1 OW6 H62 1_455 . 112(4) no
H61 OW6 H62 . . 108(3) no
H71 OW7 H72 . . 108(3) no
H81 OW8 H82 . . 107(3) no
C1 O11 Y1 . . 118.9(4) no
C1 O11 Na2 . . 131.1(4) no
Y1 O11 Na2 . . 109.90(18) no
C1 O12 Y2 . 1_545 117.7(4) no
O11 C1 O12 . . 126.4(6) no
O11 C1 C2 . . 117.0(5) no
O12 C1 C2 . . 116.6(5) no
C2 O21 Y1 . . 118.5(4) no
C2 O22 Y2 2_554 2_564 119.4(4) no
O21 C2 O22 . 2 125.7(6) no
O21 C2 C1 . . 116.8(5) no
O22 C2 C1 2 . 117.5(5) no
C3 O31 Y2 1_455 . 116.0(4) no
C3 O31 Na1 1_455 1_455 103.9(4) no
Y2 O31 Na1 . 1_455 130.54(19) no
C3 O32 Y1 . . 120.3(4) no
O31 C3 O32 1_655 . 126.2(6) no
O31 C3 C4 1_655 . 117.4(5) no
O32 C3 C4 . . 116.4(5) no
C4 O41 Y2 . 1_655 118.8(4) no
C4 O42 Y1 . . 118.9(4) no
O41 C4 O42 . . 125.4(6) no
O41 C4 C3 . . 118.1(5) no
O42 C4 C3 . . 116.5(5) no
C5 O51 Y1 . . 119.0(4) no
C5 O52 Y2 . 1_645 119.4(4) no
O51 C5 O52 . . 125.2(6) no
O51 C5 C6 . . 118.3(5) no
O52 C5 C6 . . 116.5(5) no
C6 O61 Y1 . . 116.2(4) no
C6 O61 Na1 . 2_565 103.2(4) no
Y1 O61 Na1 . 2_565 131.7(2) no
C6 O62 Y2 1_455 1_545 120.1(4) no
O61 C6 O62 . 1_655 126.3(6) no
O61 C6 C5 . . 118.0(5) no
O62 C6 C5 1_655 . 115.7(5) no
C7 O71 Y2 1_545 1_545 118.4(4) no
C7 O72 Y1 . . 118.2(4) no
O72 C7 O71 . 1_565 125.0(6) no
O72 C7 C8 . . 118.5(5) no
O71 C7 C8 1_565 . 116.4(5) no
C8 O81 Y2 . . 119.4(4) no
C8 O81 Na2 . 2_565 130.6(4) no
Y2 O81 Na2 . 2_565 109.74(17) no
C8 O82 Y1 . . 117.7(4) no
O82 C8 O81 . . 126.9(6) no
O82 C8 C7 . . 115.9(5) no
O81 C8 C7 . . 117.1(5) no

loop_
_geom_bond_atom_site_label_1
_geom_bond_atom_site_label_2
_geom_bond_site_symmetry_2
_geom_bond_distance
_geom_bond_publ_flag
Y1 O72 . 2.344(4) yes
Y1 O11 . 2.358(4) yes
Y1 O51 . 2.374(4) yes
Y1 O21 . 2.383(4) yes
Y1 O82 . 2.404(5) yes
Y1 O32 . 2.411(4) yes
Y1 O42 . 2.425(4) yes
Y1 O61 . 2.470(4) yes
Y1 OW2 . 2.470(6) yes
Y1 Na2 . 3.932(3) no
Y2 O41 1_455 2.341(4) yes
Y2 O22 2_565 2.365(4) yes
Y2 O52 1_465 2.366(5) yes
Y2 O62 1_565 2.373(4) yes
Y2 O81 . 2.393(4) yes
Y2 O12 1_565 2.413(4) yes
Y2 O71 1_565 2.423(5) yes
Y2 O31 . 2.447(4) yes
Y2 OW1 2_565 2.481(6) yes
Y2 Na2 2_565 3.951(3) no
Na1 OW3 1_655 2.452(8) yes
Na1 OW4 . 2.458(7) yes
Na1 OW6 1_655 2.460(7) yes
Na1 OW5 . 2.460(7) yes
Na1 O61 2_564 2.623(5) yes
Na1 O31 1_655 2.627(5) yes
Na1 Na2 1_655 3.772(4) no
Na2 OW6 . 2.436(7) yes
Na2 O81 2_564 2.438(5) yes
Na2 OW3 . 2.446(6) yes
Na2 O11 . 2.445(5) yes
Na2 OW1 . 2.499(6) yes
Na2 OW2 . 2.512(7) yes
Na2 Na1 1_455 3.772(4) no
Na2 Y2 2_564 3.951(3) no
OW1 Y2 2_564 2.481(6) no
OW1 H11 . .958(12) no
OW1 H12 . .963(12) no
OW2 H21 . .953(12) no
OW2 H22 . .954(12) no
OW3 Na1 1_455 2.452(8) no
OW3 H31 . .963(12) no
OW3 H32 . .961(12) no
OW4 H41 . .958(12) no
OW4 H42 . .955(12) no
OW5 H51 . .963(12) no
OW5 H52 . .966(12) no
OW6 Na1 1_455 2.460(7) no
OW6 H61 . .960(12) no
OW6 H62 . .957(12) no
OW7 H71 . .961(12) no
OW7 H72 . .959(12) no
OW8 H81 . .963(12) no
OW8 H82 . .958(12) no
O11 C1 . 1.248(7) no
O12 C1 . 1.273(8) no
O12 Y2 1_545 2.413(4) no
C1 C2 . 1.536(8) no
O21 C2 . 1.237(7) no
O22 C2 2_554 1.259(7) no
O22 Y2 2_564 2.365(4) no
C2 O22 2 1.259(7) no
O31 C3 1_455 1.243(7) no
O31 Na1 1_455 2.627(5) no
O32 C3 . 1.253(7) no
C3 O31 1_655 1.243(7) no
C3 C4 . 1.541(7) no
O41 C4 . 1.244(7) no
O41 Y2 1_655 2.341(4) no
O42 C4 . 1.267(7) no
O51 C5 . 1.248(7) no
O52 C5 . 1.266(7) no
O52 Y2 1_645 2.366(5) no
C5 C6 . 1.535(7) no
O61 C6 . 1.242(7) no
O61 Na1 2_565 2.623(5) no
O62 C6 1_455 1.257(7) no
O62 Y2 1_545 2.373(4) no
C6 O62 1_655 1.257(7) no
O71 C7 1_545 1.258(7) no
O71 Y2 1_545 2.423(5) no
O72 C7 . 1.241(7) no
C7 O71 1_565 1.258(7) no
C7 C8 . 1.542(7) no
O81 C8 . 1.257(7) no
O81 Na2 2_565 2.438(5) no
O82 C8 . 1.246(7) no

loop_
_geom_hbond_atom_site_label_D
_geom_hbond_atom_site_label_H
_geom_hbond_atom_site_label_A
_geom_hbond_site_symmetry_A
_geom_hbond_distance_DH
_geom_hbond_distance_HA
_geom_hbond_distance_DA
_geom_hbond_angle_DHA
OW1 H11 OW7 1_545 0.958(12) 1.96(3) 2.887(9) 162(7)
OW1 H12 OW4 1_445 0.963(12) 1.95(4) 2.824(9) 150(7)
OW2 H21 OW8 . 0.953(12) 1.938(16) 2.887(8) 173(5)
OW2 H22 OW5 . 0.954(12) 1.884(15) 2.833(7) 173(5)
OW3 H31 O62 2_564 0.963(12) 2.09(3) 2.897(7) 141(4)
OW3 H32 O72 . 0.961(12) 2.37(7) 2.960(8) 119(5)
OW4 H41 OW8 1_565 0.958(12) 2.06(3) 2.963(7) 157(6)
OW4 H42 O52 1_565 0.955(12) 1.893(19) 2.841(7) 172(8)
OW5 H51 OW7 . 0.963(12) 2.03(3) 2.951(7) 160(6)
OW5 H52 O21 2_564 0.966(12) 1.862(13) 2.825(6) 175(2)
OW6 H61 O41 2_464 0.960(12) 2.21(4) 2.979(7) 136(5)
OW6 H62 O32 1_455 0.957(12) 2.44(4) 2.901(7) 109(3)
OW7 H71 O71 1_565 0.961(12) 2.14(6) 2.890(7) 134(7)
OW7 H72 O51 1_565 0.959(12) 1.97(2) 2.908(6) 165(6)
OW8 H81 O42 2_564 0.963(12) 1.925(15) 2.884(6) 174(6)
OW8 H82 O22 . 0.958(12) 1.98(2) 2.921(7) 167(7)
